data_7002040
loop_
_publ_author_name
'Dei\&sler, Christine'
'Rominger, Frank'
'Kunz, Doris'

_publ_section_title
;
 Controlling the coordination modes of a new and highly flexible ligand
 bearing two N-heterocyclic carbene moieties at a bipyridine backbone
;
_journal_issue 35
_journal_name_full 'Dalton Transactions'
_journal_page_first 7152
_journal_paper_doi 10.1039/b907041a
_journal_year 2009
_chemical_formula_sum 'C42 H60 Cl4 N6 O6 Pd2 S6'
_chemical_formula_weight 1291.92
_chemical_name_common '17 in manuscript'
_chemical_name_systematic
;
?
;
_space_group_IT_number 2
_symmetry_cell_setting triclinic
_symmetry_space_group_name_Hall '-P 1'
_symmetry_space_group_name_H-M 'P -1'
_atom_sites_solution_hydrogens geom
_atom_sites_solution_primary direct
_atom_sites_solution_secondary difmap
_audit_creation_method SHELXL-97
_cell_angle_alpha 67.107(2)
_cell_angle_beta 80.082(2)
_cell_angle_gamma 69.636(2)
_cell_formula_units_Z 2
_cell_length_a 9.8168(10)
_cell_length_b 12.4495(12)
_cell_length_c 12.8901(13)
_cell_measurement_reflns_used 4707
_cell_measurement_temperature 200(2)
_cell_measurement_theta_max 28.20
_cell_measurement_theta_min 2.42
_cell_volume 1359.3(2)
_computing_cell_refinement 'Bruker SMART'
_computing_data_collection 'Bruker SMART'
_computing_data_reduction 'Bruker SAINT'
_computing_molecular_graphics 'Bruker SHELXTL'
_computing_publication_material 'Bruker SHELXTL'
_computing_structure_refinement 'SHELXL-97 (Sheldrick, 1997)'
_computing_structure_solution 'SHELXS-97 (Sheldrick, 1990)'
_diffrn_ambient_temperature 200(2)
_diffrn_measured_fraction_theta_full 0.988
_diffrn_measured_fraction_theta_max 0.988
_diffrn_measurement_device_type 'Bruker APEX'
_diffrn_measurement_method 'phi and omega scans'
_diffrn_radiation_monochromator graphite
_diffrn_radiation_source 'fine-focus sealed tube'
_diffrn_radiation_type MoK\a
_diffrn_radiation_wavelength 0.71073
_diffrn_reflns_av_R_equivalents 0.0288
_diffrn_reflns_av_sigmaI/netI 0.0442
_diffrn_reflns_limit_h_max 13
_diffrn_reflns_limit_h_min -13
_diffrn_reflns_limit_k_max 16
_diffrn_reflns_limit_k_min -16
_diffrn_reflns_limit_l_max 17
_diffrn_reflns_limit_l_min -17
_diffrn_reflns_number 14408
_diffrn_reflns_theta_full 28.33
_diffrn_reflns_theta_max 28.33
_diffrn_reflns_theta_min 1.87
_exptl_absorpt_coefficient_mu 1.137
_exptl_absorpt_correction_T_max 0.9046
_exptl_absorpt_correction_T_min 0.8663
_exptl_absorpt_correction_type multi-scan
_exptl_absorpt_process_details
;
Sheldrick, G. M. (2008). <i>SADABS</i>. University of G\"ottingen, Germany.
;
_exptl_crystal_colour yellow
_exptl_crystal_density_diffrn 1.578
_exptl_crystal_density_method 'not measured'
_exptl_crystal_description polyhedron
_exptl_crystal_F_000 658
_exptl_crystal_size_max 0.13
_exptl_crystal_size_mid 0.12
_exptl_crystal_size_min 0.09
_refine_diff_density_max 0.569
_refine_diff_density_min -0.461
_refine_diff_density_rms 0.086
_refine_ls_extinction_method none
_refine_ls_goodness_of_fit_ref 1.108
_refine_ls_hydrogen_treatment constr
_refine_ls_matrix_type full
_refine_ls_number_parameters 309
_refine_ls_number_reflns 6706
_refine_ls_number_restraints 0
_refine_ls_restrained_S_all 1.108
_refine_ls_R_factor_all 0.0481
_refine_ls_R_factor_gt 0.0396
_refine_ls_shift/su_max 0.001
_refine_ls_shift/su_mean 0.000
_refine_ls_structure_factor_coef Fsqd
_refine_ls_weighting_details 'calc w=1/[\s^2^(Fo^2^)+(0.0344P)^2^+0.6184P] where P=(Fo^2^+2Fc^2^)/3'
_refine_ls_weighting_scheme calc
_refine_ls_wR_factor_gt 0.0854
_refine_ls_wR_factor_ref 0.0890
_reflns_number_gt 5909
_reflns_number_total 6706
_reflns_threshold_expression >2sigma(I)
_cod_data_source_file b907041a.txt
_cod_data_source_block cd25
_cod_depositor_comments
;
The following automatic conversions were performed:
'_symmetry_cell_setting' value 'Triclinic' changed to 'triclinic'
according to '/home/saulius/struct/CIF-dictionaries/cif_core.dic'
dictionary named 'cif_core.dic' version 2.4.1 from 2010-06-29.

Automatic conversion script
Id: cif_fix_enum 1527 2010-12-29 10:47:43Z saulius 
;
_cod_original_sg_symbol_H-M P-1
_cod_database_code 7002040

loop_
_symmetry_equiv_pos_as_xyz
'x, y, z'
'-x, -y, -z'

loop_
_atom_site_label
_atom_site_type_symbol
_atom_site_fract_x
_atom_site_fract_y
_atom_site_fract_z
_atom_site_U_iso_or_equiv
_atom_site_adp_type
_atom_site_occupancy
_atom_site_symmetry_multiplicity
_atom_site_calc_flag
_atom_site_refinement_flags
_atom_site_disorder_assembly
_atom_site_disorder_group
Pd1 Pd -0.85550(2) -0.799887(19) 0.195315(17) 0.01991(7) Uani 1 1 d . . .
Cl1 Cl -0.93729(9) -0.90266(8) 0.11167(7) 0.03813(19) Uani 1 1 d . . .
Cl2 Cl -1.06776(8) -0.63495(7) 0.15884(7) 0.03534(18) Uani 1 1 d . . .
S1 S -0.64731(8) -0.95255(6) 0.23126(6) 0.02503(15) Uani 1 1 d . . .
O1 O -0.5378(2) -0.9452(2) 0.2906(2) 0.0393(5) Uani 1 1 d . . .
C1 C -0.8502(3) -1.0712(3) 0.6033(2) 0.0266(6) Uani 1 1 d . . .
H1 H -0.8720 -1.1438 0.6520 0.032 Uiso 1 1 calc R . .
C2 C -0.7323(3) -1.0447(3) 0.6205(3) 0.0313(7) Uani 1 1 d . . .
H2 H -0.6718 -1.0990 0.6820 0.038 Uiso 1 1 calc R . .
C3 C -0.7025(3) -0.9389(3) 0.5481(2) 0.0284(6) Uani 1 1 d . . .
H3 H -0.6221 -0.9186 0.5580 0.034 Uiso 1 1 calc R . .
C4 C -0.7944(3) -0.8641(3) 0.4609(2) 0.0223(5) Uani 1 1 d . . .
N5 N -0.9089(2) -0.8854(2) 0.44179(18) 0.0214(5) Uani 1 1 d . . .
C11 C -0.5671(4) -0.9699(3) 0.1033(3) 0.0388(8) Uani 1 1 d . . .
H11A H -0.5370 -0.8978 0.0561 0.058 Uiso 1 1 calc R . .
H11B H -0.6377 -0.9780 0.0638 0.058 Uiso 1 1 calc R . .
H11C H -0.4818 -1.0434 0.1187 0.058 Uiso 1 1 calc R . .
C12 C -0.6778(4) -1.0964(3) 0.3048(3) 0.0434(8) Uani 1 1 d . . .
H12A H -0.5855 -1.1624 0.3102 0.065 Uiso 1 1 calc R . .
H12B H -0.7462 -1.1057 0.2641 0.065 Uiso 1 1 calc R . .
H12C H -0.7187 -1.1007 0.3807 0.065 Uiso 1 1 calc R . .
C15 C -0.9361(3) -0.9889(2) 0.5127(2) 0.0214(5) Uani 1 1 d . . .
C21 C -0.7825(3) -0.7193(2) 0.2677(2) 0.0211(5) Uani 1 1 d . . .
N22 N -0.7663(2) -0.7557(2) 0.37985(19) 0.0222(5) Uani 1 1 d . . .
C23 C -0.7093(3) -0.6798(3) 0.4019(3) 0.0288(6) Uani 1 1 d . . .
H23 H -0.6874 -0.6866 0.4736 0.035 Uiso 1 1 calc R . .
C24 C -0.6911(3) -0.5949(3) 0.3021(3) 0.0307(6) Uani 1 1 d . . .
H24 H -0.6545 -0.5294 0.2896 0.037 Uiso 1 1 calc R . .
N25 N -0.7359(3) -0.6208(2) 0.2204(2) 0.0246(5) Uani 1 1 d . . .
C26 C -0.7215(3) -0.5571(3) 0.0980(2) 0.0299(6) Uani 1 1 d . . .
H26A H -0.7146 -0.4750 0.0835 0.036 Uiso 1 1 calc R . .
H26B H -0.8099 -0.5454 0.0625 0.036 Uiso 1 1 calc R . .
C31 C -0.5898(3) -0.6264(3) 0.0442(2) 0.0270(6) Uani 1 1 d . . .
C32 C -0.4570(3) -0.6865(3) 0.0960(3) 0.0351(7) Uani 1 1 d . . .
H32 H -0.4486 -0.6866 0.1683 0.042 Uiso 1 1 calc R . .
C33 C -0.3370(4) -0.7464(3) 0.0430(3) 0.0428(8) Uani 1 1 d . . .
H33 H -0.2476 -0.7889 0.0799 0.051 Uiso 1 1 calc R . .
C34 C -0.3468(4) -0.7445(3) -0.0626(3) 0.0457(9) Uani 1 1 d . . .
H34 H -0.2642 -0.7854 -0.0989 0.055 Uiso 1 1 calc R . .
C35 C -0.4769(4) -0.6831(3) -0.1162(3) 0.0452(9) Uani 1 1 d . . .
H35 H -0.4836 -0.6804 -0.1899 0.054 Uiso 1 1 calc R . .
C36 C -0.5978(4) -0.6254(3) -0.0622(3) 0.0370(7) Uani 1 1 d . . .
H36 H -0.6875 -0.5845 -0.0988 0.044 Uiso 1 1 calc R . .
S2 S -1.20138(11) -0.23197(9) 0.20566(9) 0.0480(2) Uani 1 1 d . . .
O2 O -1.2437(4) -0.2807(3) 0.3275(3) 0.0778(11) Uani 1 1 d . . .
C41 C -1.1237(7) -0.1181(4) 0.1879(4) 0.0782(16) Uani 1 1 d . . .
H41A H -1.1976 -0.0498 0.2051 0.117 Uiso 1 1 calc R . .
H41B H -1.0867 -0.0885 0.1097 0.117 Uiso 1 1 calc R . .
H41C H -1.0435 -0.1525 0.2388 0.117 Uiso 1 1 calc R . .
C42 C -1.0425(5) -0.3424(4) 0.1785(4) 0.0598(11) Uani 1 1 d . . .
H42A H -0.9669 -0.3609 0.2290 0.090 Uiso 1 1 calc R . .
H42B H -1.0078 -0.3099 0.1000 0.090 Uiso 1 1 calc R . .
H42C H -1.0649 -0.4175 0.1912 0.090 Uiso 1 1 calc R . .
S3 S -0.77182(13) -0.33988(10) 0.48102(10) 0.0523(4) Uani 0.923(3) 1 d P A 1
O3 O -0.6977(4) -0.3770(3) 0.3836(2) 0.0658(8) Uani 1 1 d . A 1
C43 C -0.6563(6) -0.4288(7) 0.5964(5) 0.101(2) Uani 1 1 d . A 1
H43A H -0.6384 -0.5161 0.6124 0.151 Uiso 1 1 calc R A 1
H43B H -0.7030 -0.4088 0.6630 0.151 Uiso 1 1 calc R A 1
H43C H -0.5637 -0.4107 0.5776 0.151 Uiso 1 1 calc R A 1
C44 C -0.9099(4) -0.4075(4) 0.5363(4) 0.0574(11) Uani 1 1 d . A 1
H44A H -0.9877 -0.3696 0.4827 0.086 Uiso 1 1 calc R A 1
H44B H -0.9490 -0.3954 0.6076 0.086 Uiso 1 1 calc R A 1
H44C H -0.8704 -0.4955 0.5497 0.086 Uiso 1 1 calc R A 1
S3B S -0.7128(14) -0.4453(12) 0.4868(11) 0.049(4) Uiso 0.077(3) 1 d P A 2

loop_
_atom_site_aniso_label
_atom_site_aniso_U_11
_atom_site_aniso_U_22
_atom_site_aniso_U_33
_atom_site_aniso_U_23
_atom_site_aniso_U_13
_atom_site_aniso_U_12
Pd1 0.01943(11) 0.02150(11) 0.01893(11) -0.00658(8) -0.00280(7) -0.00626(8)
Cl1 0.0366(4) 0.0490(5) 0.0428(4) -0.0251(4) -0.0059(3) -0.0178(4)
Cl2 0.0265(4) 0.0308(4) 0.0395(4) -0.0090(3) -0.0107(3) 0.0022(3)
S1 0.0247(4) 0.0226(3) 0.0260(3) -0.0085(3) -0.0018(3) -0.0052(3)
O1 0.0300(12) 0.0405(13) 0.0467(14) -0.0180(11) -0.0157(10) -0.0005(10)
C1 0.0292(15) 0.0257(14) 0.0217(14) -0.0007(11) -0.0026(11) -0.0126(12)
C2 0.0310(16) 0.0334(16) 0.0260(15) -0.0019(13) -0.0100(12) -0.0116(13)
C3 0.0281(15) 0.0332(16) 0.0260(14) -0.0077(12) -0.0047(12) -0.0134(13)
C4 0.0248(14) 0.0250(13) 0.0195(13) -0.0096(11) 0.0015(10) -0.0098(11)
N5 0.0218(11) 0.0240(11) 0.0187(11) -0.0060(9) -0.0017(9) -0.0088(9)
C11 0.0363(18) 0.0423(19) 0.0324(17) -0.0178(15) 0.0060(14) -0.0042(15)
C12 0.054(2) 0.0216(15) 0.045(2) -0.0047(14) 0.0027(17) -0.0101(15)
C15 0.0221(13) 0.0242(13) 0.0177(12) -0.0080(11) 0.0006(10) -0.0072(11)
C21 0.0218(13) 0.0203(13) 0.0217(13) -0.0076(11) -0.0024(10) -0.0063(10)
N22 0.0237(12) 0.0219(11) 0.0234(11) -0.0081(9) -0.0010(9) -0.0100(9)
C23 0.0301(16) 0.0333(16) 0.0312(15) -0.0150(13) -0.0024(12) -0.0150(13)
C24 0.0325(16) 0.0274(15) 0.0381(17) -0.0135(13) -0.0025(13) -0.0139(13)
N25 0.0254(12) 0.0210(11) 0.0266(12) -0.0075(10) -0.0008(10) -0.0075(9)
C26 0.0337(16) 0.0219(14) 0.0268(15) -0.0003(12) -0.0015(12) -0.0094(12)
C31 0.0270(15) 0.0189(13) 0.0291(15) -0.0016(11) -0.0004(12) -0.0084(11)
C32 0.0319(17) 0.0331(16) 0.0348(17) -0.0031(14) -0.0044(13) -0.0124(13)
C33 0.0236(16) 0.0378(18) 0.056(2) -0.0070(17) 0.0005(15) -0.0094(14)
C34 0.0378(19) 0.0367(19) 0.056(2) -0.0156(17) 0.0176(17) -0.0131(15)
C35 0.054(2) 0.044(2) 0.0371(19) -0.0168(16) 0.0076(17) -0.0167(18)
C36 0.0389(19) 0.0329(17) 0.0330(17) -0.0073(14) -0.0047(14) -0.0074(14)
S2 0.0528(6) 0.0360(5) 0.0529(6) -0.0169(4) 0.0040(4) -0.0129(4)
O2 0.107(3) 0.0504(17) 0.068(2) -0.0243(16) 0.0413(19) -0.0322(18)
C41 0.141(5) 0.065(3) 0.055(3) -0.031(2) 0.028(3) -0.068(3)
C42 0.066(3) 0.041(2) 0.056(3) -0.0168(19) 0.009(2) -0.003(2)
S3 0.0711(8) 0.0451(6) 0.0534(7) -0.0267(5) 0.0230(5) -0.0345(6)
O3 0.083(2) 0.075(2) 0.0554(18) -0.0377(16) 0.0286(16) -0.0411(18)
C43 0.058(3) 0.185(7) 0.086(4) -0.080(5) 0.004(3) -0.035(4)
C44 0.051(2) 0.053(2) 0.065(3) -0.021(2) 0.006(2) -0.016(2)

loop_
_atom_type_symbol
_atom_type_description
_atom_type_scat_dispersion_real
_atom_type_scat_dispersion_imag
_atom_type_scat_source
C C 0.0033 0.0016 'International Tables Vol C Tables 4.2.6.8 and 6.1.1.4'
H H 0.0000 0.0000 'International Tables Vol C Tables 4.2.6.8 and 6.1.1.4'
N N 0.0061 0.0033 'International Tables Vol C Tables 4.2.6.8 and 6.1.1.4'
O O 0.0106 0.0060 'International Tables Vol C Tables 4.2.6.8 and 6.1.1.4'
S S 0.1246 0.1234 'International Tables Vol C Tables 4.2.6.8 and 6.1.1.4'
Cl Cl 0.1484 0.1585 'International Tables Vol C Tables 4.2.6.8 and 6.1.1.4'
Pd Pd -0.9988 1.0072 'International Tables Vol C Tables 4.2.6.8 and 6.1.1.4'

loop_
_geom_angle_atom_site_label_1
_geom_angle_atom_site_label_2
_geom_angle_atom_site_label_3
_geom_angle
_geom_angle_site_symmetry_1
_geom_angle_site_symmetry_3
_geom_angle_publ_flag
C21 Pd1 S1 88.61(8) . . ?
C21 Pd1 Cl2 88.96(8) . . ?
S1 Pd1 Cl2 177.43(3) . . ?
C21 Pd1 Cl1 178.12(8) . . ?
S1 Pd1 Cl1 89.62(3) . . ?
Cl2 Pd1 Cl1 92.82(3) . . ?
O1 S1 C11 108.37(16) . . ?
O1 S1 C12 107.95(16) . . ?
C11 S1 C12 101.04(17) . . ?
O1 S1 Pd1 118.13(10) . . ?
C11 S1 Pd1 108.54(12) . . ?
C12 S1 Pd1 111.42(13) . . ?
C2 C1 C15 118.2(3) . . ?
C3 C2 C1 119.8(3) . . ?
C4 C3 C2 117.2(3) . . ?
N5 C4 C3 125.1(3) . . ?
N5 C4 N22 114.8(2) . . ?
C3 C4 N22 120.0(2) . . ?
C4 N5 C15 117.1(2) . . ?
N5 C15 C1 122.7(2) . . ?
N5 C15 C15 115.6(3) . 2_336 ?
C1 C15 C15 121.7(3) . 2_336 ?
N25 C21 N22 105.1(2) . . ?
N25 C21 Pd1 129.1(2) . . ?
N22 C21 Pd1 125.72(19) . . ?
C21 N22 C23 110.7(2) . . ?
C21 N22 C4 123.2(2) . . ?
C23 N22 C4 125.9(2) . . ?
C24 C23 N22 106.4(3) . . ?
C23 C24 N25 107.1(3) . . ?
C21 N25 C24 110.6(2) . . ?
C21 N25 C26 124.1(2) . . ?
C24 N25 C26 125.0(2) . . ?
N25 C26 C31 112.7(2) . . ?
C36 C31 C32 118.4(3) . . ?
C36 C31 C26 119.6(3) . . ?
C32 C31 C26 121.9(3) . . ?
C33 C32 C31 120.6(3) . . ?
C34 C33 C32 120.3(3) . . ?
C33 C34 C35 119.9(3) . . ?
C34 C35 C36 119.8(3) . . ?
C31 C36 C35 121.0(3) . . ?
O2 S2 C41 106.9(2) . . ?
O2 S2 C42 107.8(2) . . ?
C41 S2 C42 98.4(2) . . ?
O3 S3 C44 108.40(19) . . ?
O3 S3 C43 107.1(2) . . ?
C44 S3 C43 96.6(3) . . ?

loop_
_geom_bond_atom_site_label_1
_geom_bond_atom_site_label_2
_geom_bond_distance
_geom_bond_site_symmetry_2
_geom_bond_publ_flag
Pd1 C21 1.962(3) . ?
Pd1 S1 2.2229(7) . ?
Pd1 Cl2 2.3212(7) . ?
Pd1 Cl1 2.3518(8) . ?
S1 O1 1.467(2) . ?
S1 C11 1.760(3) . ?
S1 C12 1.776(3) . ?
C1 C2 1.383(4) . ?
C1 C15 1.390(4) . ?
C2 C3 1.381(4) . ?
C3 C4 1.376(4) . ?
C4 N5 1.322(3) . ?
C4 N22 1.433(3) . ?
N5 C15 1.344(3) . ?
C15 C15 1.486(5) 2_336 ?
C21 N25 1.340(3) . ?
C21 N22 1.356(3) . ?
N22 C23 1.385(3) . ?
C23 C24 1.342(4) . ?
C24 N25 1.388(4) . ?
N25 C26 1.472(4) . ?
C26 C31 1.509(4) . ?
C31 C36 1.381(4) . ?
C31 C32 1.392(4) . ?
C32 C33 1.384(5) . ?
C33 C34 1.372(5) . ?
C34 C35 1.381(5) . ?
C35 C36 1.386(5) . ?
S2 O2 1.489(3) . ?
S2 C41 1.755(4) . ?
S2 C42 1.772(4) . ?
S3 O3 1.492(3) . ?
S3 C44 1.746(4) . ?
S3 C43 1.775(6) . ?
